data_7243187
loop_
_publ_author_name
'Breton, Logan S.'
'Smith, Mark D.'
'zur Loye, Hans-Conrad'

_publ_section_title
;
 Trends in rare earth thiophosphate syntheses: Rb3Ln(PS4)2 (Ln = La, Ce,
 Pr), Rb3&#x2212;xNaxLn(PS4)2 (Ln = Ce, Pr; x = 0.50, 0.55), and RbEuPS4
 obtained by molten flux crystal growth
;
_journal_issue 30
_journal_name_full CrystEngComm
_journal_page_first 5241
_journal_page_last 5248
_journal_paper_doi 10.1039/D1CE00703C
_journal_volume 23
_journal_year 2021
_chemical_formula_moiety 'P2 Pr Rb3 S8'
_chemical_formula_sum 'P2 Pr Rb3 S8'
_chemical_formula_weight 715.74
_chemical_name_systematic 'Rubidium Praseodymium Thiophosphate'
_chemical_properties_physical Air-sensitive,Moisture-sensitive
_space_group_crystal_system monoclinic
_space_group_IT_number 4
_space_group_name_Hall 'P 2yb'
_space_group_name_H-M_alt 'P 1 21 1'
_atom_sites_solution_primary dual
_atom_sites_solution_secondary difmap
_audit_creation_method SHELXL-2018/3
_audit_update_record
;
2021-05-19 deposited with the CCDC.	2021-07-05 downloaded from the CCDC.
;
_cell_angle_alpha 90
_cell_angle_beta 90.2997(12)
_cell_angle_gamma 90
_cell_formula_units_Z 2
_cell_length_a 9.8265(3)
_cell_length_b 6.7613(2)
_cell_length_c 11.4228(4)
_cell_measurement_reflns_used 9990
_cell_measurement_temperature 301(2)
_cell_measurement_theta_max 29.111
_cell_measurement_theta_min 2.727
_cell_volume 758.92(4)
_computing_cell_refinement 'SAINT+ Ver. 8.40B (Bruker, 2019)'
_computing_data_collection 'Bruker APEX3 v2019.11-0 (Bruker, 2019)'
_computing_data_reduction 'SAINT+ Ver. 8.40B (Bruker, 2019)'
_computing_molecular_graphics 'OLEX2 (Dolomanov et al., 2009)'
_computing_publication_material 'OLEX2 (Dolomanov et al., 2009)'
_computing_structure_refinement 'SHELXL-2018/3 (Sheldrick, 2018)'
_computing_structure_solution 'XT (Sheldrick, 2015)'
_diffrn_ambient_temperature 301(2)
_diffrn_detector_area_resol_mean 7.39
_diffrn_measured_fraction_theta_full 0.999
_diffrn_measured_fraction_theta_max 0.995
_diffrn_measurement_device_type 'Bruker D8 QUEST'
_diffrn_measurement_method '\w and \f scans'
_diffrn_radiation_type MoK\a
_diffrn_radiation_wavelength 0.71073
_diffrn_reflns_av_R_equivalents 0.0412
_diffrn_reflns_av_unetI/netI 0.0285
_diffrn_reflns_Laue_measured_fraction_full 0.999
_diffrn_reflns_Laue_measured_fraction_max 0.995
_diffrn_reflns_limit_h_max 13
_diffrn_reflns_limit_h_min -12
_diffrn_reflns_limit_k_max 9
_diffrn_reflns_limit_k_min -9
_diffrn_reflns_limit_l_max 15
_diffrn_reflns_limit_l_min -15
_diffrn_reflns_number 27258
_diffrn_reflns_point_group_measured_fraction_full 0.999
_diffrn_reflns_point_group_measured_fraction_max 0.995
_diffrn_reflns_theta_full 25.242
_diffrn_reflns_theta_max 29.142
_diffrn_reflns_theta_min 2.073
_diffrn_source 'microfocus sealed X-ray tube'
_exptl_absorpt_coefficient_mu 14.040
_exptl_absorpt_correction_T_max 0.0975
_exptl_absorpt_correction_T_min 0.0605
_exptl_absorpt_correction_type multi-scan
_exptl_absorpt_process_details
; 
Krause, L., Herbst-Irmer, R., Sheldrick G.M. & Stalke D., 
 J. Appl. Cryst. 48 (2015) 3-10. 
;
_exptl_crystal_colour colorless
_exptl_crystal_density_diffrn 3.132
_exptl_crystal_description plate
_exptl_crystal_F_000 656
_exptl_crystal_preparation Luminescent
_exptl_crystal_size_max 0.040
_exptl_crystal_size_mid 0.030
_exptl_crystal_size_min 0.020
_refine_diff_density_max 0.837
_refine_diff_density_min -0.858
_refine_diff_density_rms 0.136
_refine_ls_abs_structure_details
; 
 Twinning involves inversion, so Flack parameter cannot be determined 
;
_refine_ls_extinction_method none
_refine_ls_goodness_of_fit_ref 1.181
_refine_ls_hydrogen_treatment undef
_refine_ls_matrix_type full
_refine_ls_number_parameters 134
_refine_ls_number_reflns 4082
_refine_ls_number_restraints 1
_refine_ls_restrained_S_all 1.181
_refine_ls_R_factor_all 0.0373
_refine_ls_R_factor_gt 0.0329
_refine_ls_shift/su_max 0.000
_refine_ls_shift/su_mean 0.000
_refine_ls_structure_factor_coef Fsqd
_refine_ls_weighting_details 'w=1/[\s^2^(Fo^2^)+(0.0061P)^2^+2.2855P] where P=(Fo^2^+2Fc^2^)/3'
_refine_ls_weighting_scheme calc
_refine_ls_wR_factor_gt 0.0527
_refine_ls_wR_factor_ref 0.0541
_reflns_Friedel_coverage 0.850
_reflns_Friedel_fraction_full 0.999
_reflns_Friedel_fraction_max 0.995
_reflns_number_gt 3817
_reflns_number_total 4082
_reflns_threshold_expression 'I > 2\s(I)'
_cod_data_source_file d1ce00703c2.cif
_cod_data_source_block lb183b_pr_p21
_cod_depositor_comments 'Adding full bibliography for 7243182--7243187.cif.'
_cod_original_sg_symbol_H-M 'P 21'
_cod_database_code 7243187
_shelx_shelxl_version_number 2018/3
_shelx_space_group_comment
; 
The symmetry employed for this shelxl refinement is uniquely defined 
by the following loop, which should always be used as a source of 
symmetry information in preference to the above space-group names. 
They are only intended as comments. 
;
_shelx_estimated_absorpt_t_min 0.604
_shelx_estimated_absorpt_t_max 0.767

loop_
_space_group_symop_operation_xyz
'x, y, z'
'-x, y+1/2, -z'

loop_
_atom_site_label
_atom_site_type_symbol
_atom_site_fract_x
_atom_site_fract_y
_atom_site_fract_z
_atom_site_U_iso_or_equiv
_atom_site_adp_type
_atom_site_occupancy
_atom_site_site_symmetry_order
_atom_site_calc_flag
_atom_site_refinement_flags_posn
_atom_site_refinement_flags_adp
_atom_site_refinement_flags_occupancy
_atom_site_disorder_assembly
_atom_site_disorder_group
Pr1 Pr 0.61303(4) 0.7389(3) 0.34985(4) 0.02628(11) Uani 1 1 d . . . . .
Rb2 Rb 0.09994(8) 0.2293(4) 0.15224(7) 0.0294(2) Uani 1 1 d . . . . .
Rb3 Rb 0.66185(10) 0.2377(5) 0.06428(9) 0.0443(2) Uani 1 1 d . . . . .
Rb4 Rb 0.86115(10) 0.2403(5) 0.58638(9) 0.0460(3) Uani 1 1 d . . . . .
S1 S 0.4112(8) -0.0153(8) 0.2298(6) 0.0382(15) Uani 1 1 d . . . . .
S2 S 0.23612(19) 0.2378(12) 0.43211(16) 0.0271(4) Uani 1 1 d . . . . .
S3 S 0.4197(9) 0.4736(7) 0.2364(6) 0.0401(16) Uani 1 1 d . . . . .
S4A S 0.5677(8) 0.1707(11) 0.4498(7) 0.0254(6) Uani 0.673(15) 1 d . . P . .
S4B S 0.5663(17) 0.295(2) 0.4524(14) 0.0254(6) Uani 0.327(15) 1 d . . P . .
S5 S 0.7041(2) 0.7341(12) 0.08530(18) 0.0308(5) Uani 1 1 d . . . . .
S6 S 0.8488(8) 0.4941(7) 0.2950(6) 0.0287(13) Uani 1 1 d . . . . .
S7 S 0.8530(8) 0.9807(6) 0.2941(7) 0.0310(14) Uani 1 1 d . . . . .
S8 S 1.0549(2) 0.7362(12) 0.10991(18) 0.0306(5) Uani 1 1 d . . . . .
P1 P 0.4089(2) 0.2289(11) 0.33550(18) 0.0249(5) Uani 1 1 d . . . . .
P2 P 0.8736(2) 0.7345(10) 0.18906(17) 0.0227(4) Uani 1 1 d . . . . .

loop_
_atom_site_aniso_label
_atom_site_aniso_U_11
_atom_site_aniso_U_22
_atom_site_aniso_U_33
_atom_site_aniso_U_23
_atom_site_aniso_U_13
_atom_site_aniso_U_12
Pr1 0.02025(19) 0.0376(3) 0.02103(19) -0.0018(7) 0.00113(17) -0.0003(7)
Rb2 0.0319(4) 0.0275(5) 0.0286(4) 0.0010(10) 0.0012(3) -0.0055(10)
Rb3 0.0489(5) 0.0304(5) 0.0539(5) 0.0003(15) 0.0156(4) -0.0110(14)
Rb4 0.0420(5) 0.0370(5) 0.0588(6) -0.0075(16) -0.0202(4) 0.0016(15)
S1 0.046(3) 0.036(2) 0.033(3) -0.002(2) -0.001(2) 0.017(2)
S2 0.0209(8) 0.0356(10) 0.0248(9) -0.003(3) 0.0009(7) 0.001(3)
S3 0.068(4) 0.0229(19) 0.029(3) 0.0011(18) 0.003(3) -0.021(2)
S4A 0.0210(11) 0.0285(14) 0.0269(13) -0.013(2) -0.0030(10) 0.008(2)
S4B 0.0210(11) 0.0285(14) 0.0269(13) -0.013(2) -0.0030(10) 0.008(2)
S5 0.0271(9) 0.0343(12) 0.0309(10) -0.010(3) -0.0016(8) -0.005(3)
S6 0.031(3) 0.029(2) 0.026(3) -0.0019(19) 0.003(3) 0.003(2)
S7 0.036(4) 0.0151(19) 0.042(3) -0.013(2) 0.012(3) -0.004(2)
S8 0.0238(9) 0.0343(12) 0.0337(11) -0.010(3) 0.0078(8) -0.003(3)
P1 0.0210(9) 0.0322(13) 0.0215(9) 0.002(3) 0.0005(7) -0.001(3)
P2 0.0229(9) 0.0200(10) 0.0254(9) -0.008(3) 0.0054(7) 0.002(3)

loop_
_atom_type_symbol
_atom_type_description
_atom_type_scat_dispersion_real
_atom_type_scat_dispersion_imag
_atom_type_scat_source
P P 0.1023 0.0942 'International Tables Vol C Tables 4.2.6.8 and 6.1.1.4'
S S 0.1246 0.1234 'International Tables Vol C Tables 4.2.6.8 and 6.1.1.4'
Rb Rb -0.9393 2.9676 'International Tables Vol C Tables 4.2.6.8 and 6.1.1.4'
Pr Pr -0.2180 2.8214 'International Tables Vol C Tables 4.2.6.8 and 6.1.1.4'

loop_
_geom_angle_atom_site_label_1
_geom_angle_atom_site_label_2
_geom_angle_atom_site_label_3
_geom_angle
_geom_angle_site_symmetry_1
_geom_angle_site_symmetry_3
_geom_angle_publ_flag
S2 Pr1 S4B 68.9(3) 2_656 2_656 ?
S2 Pr1 S3 135.41(19) 2_656 . ?
S4B Pr1 S3 91.7(4) 2_656 . ?
S2 Pr1 S6 77.26(17) 2_656 . ?
S4B Pr1 S6 136.8(4) 2_656 . ?
S3 Pr1 S6 94.1(2) . . ?
S2 Pr1 S1 138.5(2) 2_656 1_565 ?
S4B Pr1 S1 82.9(4) 2_656 1_565 ?
S3 Pr1 S1 72.67(10) . 1_565 ?
S6 Pr1 S1 139.39(19) . 1_565 ?
S2 Pr1 S4A 68.78(17) 2_656 2_656 ?
S4B Pr1 S4A 16.59(19) 2_656 2_656 ?
S3 Pr1 S4A 81.6(2) . 2_656 ?
S6 Pr1 S4A 124.2(2) . 2_656 ?
S1 Pr1 S4A 92.5(2) 1_565 2_656 ?
S2 Pr1 S7 77.28(18) 2_656 . ?
S4B Pr1 S7 126.0(3) 2_656 . ?
S3 Pr1 S7 140.1(2) . . ?
S6 Pr1 S7 68.31(6) . . ?
S1 Pr1 S7 97.2(2) 1_565 . ?
S4A Pr1 S7 138.0(2) 2_656 . ?
S2 Pr1 S5 132.68(6) 2_656 . ?
S4B Pr1 S5 157.6(3) 2_656 . ?
S3 Pr1 S5 75.82(17) . . ?
S6 Pr1 S5 63.85(17) . . ?
S1 Pr1 S5 75.63(18) 1_565 . ?
S4A Pr1 S5 156.78(18) 2_656 . ?
S7 Pr1 S5 64.34(17) . . ?
S2 Pr1 P2 95.01(5) 2_656 . ?
S4B Pr1 P2 162.3(3) 2_656 . ?
S3 Pr1 P2 105.32(18) . . ?
S6 Pr1 P2 39.02(17) . . ?
S1 Pr1 P2 106.40(17) 1_565 . ?
S4A Pr1 P2 161.03(17) 2_656 . ?
S7 Pr1 P2 39.31(16) . . ?
S5 Pr1 P2 37.67(5) . . ?
S2 Pr1 S4A 76.4(2) 2_656 1_565 ?
S4B Pr1 S4A 60.7(3) 2_656 1_565 ?
S3 Pr1 S4A 129.5(2) . 1_565 ?
S6 Pr1 S4A 135.5(2) . 1_565 ?
S1 Pr1 S4A 63.2(2) 1_565 1_565 ?
S4A Pr1 S4A 77.14(13) 2_656 1_565 ?
S7 Pr1 S4A 71.35(19) . 1_565 ?
S5 Pr1 S4A 113.3(2) . 1_565 ?
P2 Pr1 S4A 109.52(18) . 1_565 ?
S2 Pr1 S4B 76.1(3) 2_656 . ?
S4B Pr1 S4B 75.7(3) 2_656 . ?
S3 Pr1 S4B 60.0(3) . . ?
S6 Pr1 S4B 70.6(3) . . ?
S1 Pr1 S4B 126.6(4) 1_565 . ?
S4A Pr1 S4B 59.2(2) 2_656 . ?
S7 Pr1 S4B 134.8(3) . . ?
S5 Pr1 S4B 112.1(3) . . ?
P2 Pr1 S4B 108.5(3) . . ?
S4A Pr1 S4B 134.39(15) 1_565 . ?
S2 Pr1 Rb3 122.94(14) 2_656 1_565 ?
S4B Pr1 Rb3 120.6(3) 2_656 1_565 ?
S3 Pr1 Rb3 101.59(13) . 1_565 ?
S6 Pr1 Rb3 99.98(13) . 1_565 ?
S1 Pr1 Rb3 48.74(16) 1_565 1_565 ?
S4A Pr1 Rb3 135.58(16) 2_656 1_565 ?
S7 Pr1 Rb3 50.85(16) . 1_565 ?
S5 Pr1 Rb3 46.77(15) . 1_565 ?
P2 Pr1 Rb3 61.25(11) . 1_565 ?
S4A Pr1 Rb3 66.75(16) 1_565 1_565 ?
S4B Pr1 Rb3 157.4(3) . 1_565 ?
S5 Rb2 S8 62.25(5) 2_645 2_645 ?
S5 Rb2 S7 144.61(17) 2_645 1_445 ?
S8 Rb2 S7 96.43(16) 2_645 1_445 ?
S5 Rb2 S8 88.23(15) 2_645 1_445 ?
S8 Rb2 S8 80.11(12) 2_645 1_445 ?
S7 Rb2 S8 59.05(10) 1_445 1_445 ?
S5 Rb2 S2 121.96(6) 2_645 . ?
S8 Rb2 S2 175.42(10) 2_645 . ?
S7 Rb2 S2 80.79(16) 1_445 . ?
S8 Rb2 S2 101.38(15) 1_445 . ?
S5 Rb2 S6 142.55(17) 2_645 1_455 ?
S8 Rb2 S6 95.30(15) 2_645 1_455 ?
S7 Rb2 S6 61.01(5) 1_445 1_455 ?
S8 Rb2 S6 118.78(11) 1_445 1_455 ?
S2 Rb2 S6 80.18(14) . 1_455 ?
S5 Rb2 S8 87.20(15) 2_645 1_455 ?
S8 Rb2 S8 78.81(13) 2_645 1_455 ?
S7 Rb2 S8 117.71(11) 1_445 1_455 ?
S8 Rb2 S8 158.09(7) 1_445 1_455 ?
S2 Rb2 S8 99.21(15) . 1_455 ?
S6 Rb2 S8 57.81(11) 1_455 1_455 ?
S5 Rb2 S1 73.14(14) 2_645 . ?
S8 Rb2 S1 127.58(15) 2_645 . ?
S7 Rb2 S1 105.44(19) 1_445 . ?
S8 Rb2 S1 72.11(13) 1_445 . ?
S2 Rb2 S1 56.89(13) . . ?
S6 Rb2 S1 136.99(16) 1_455 . ?
S8 Rb2 S1 126.52(14) 1_455 . ?
S5 Rb2 S3 73.25(14) 2_645 . ?
S8 Rb2 S3 127.67(15) 2_645 . ?
S7 Rb2 S3 135.62(17) 1_445 . ?
S8 Rb2 S3 126.10(13) 1_445 . ?
S2 Rb2 S3 54.87(13) . . ?
S6 Rb2 S3 104.77(17) 1_455 . ?
S8 Rb2 S3 72.69(13) 1_455 . ?
S1 Rb2 S3 54.20(7) . . ?
S5 Rb2 P1 89.12(5) 2_645 . ?
S8 Rb2 P1 151.36(5) 2_645 . ?
S7 Rb2 P1 108.65(16) 1_445 . ?
S8 Rb2 P1 100.77(14) 1_445 . ?
S2 Rb2 P1 32.87(4) . . ?
S6 Rb2 P1 108.69(14) 1_455 . ?
S8 Rb2 P1 100.57(13) 1_455 . ?
S1 Rb2 P1 32.68(15) . . ?
S3 Rb2 P1 31.70(15) . . ?
S5 Rb2 P2 31.44(5) 2_645 2_645 ?
S8 Rb2 P2 30.81(4) 2_645 2_645 ?
S7 Rb2 P2 122.37(15) 1_445 2_645 ?
S8 Rb2 P2 82.89(11) 1_445 2_645 ?
S2 Rb2 P2 153.38(5) . 2_645 ?
S6 Rb2 P2 121.09(14) 1_455 2_645 ?
S8 Rb2 P2 82.07(11) 1_455 2_645 ?
S1 Rb2 P2 100.92(13) . 2_645 ?
S3 Rb2 P2 101.28(12) . 2_645 ?
P1 Rb2 P2 120.56(5) . 2_645 ?
S5 Rb2 P2 114.40(15) 2_645 1_445 ?
S8 Rb2 P2 81.77(13) 2_645 1_445 ?
S7 Rb2 P2 30.65(10) 1_445 1_445 ?
S8 Rb2 P2 29.65(6) 1_445 1_445 ?
S2 Rb2 P2 97.35(12) . 1_445 ?
S6 Rb2 P2 89.14(12) 1_455 1_445 ?
S8 Rb2 P2 139.30(7) 1_455 1_445 ?
S1 Rb2 P2 93.54(14) . 1_445 ?
S3 Rb2 P2 144.65(13) . 1_445 ?
P1 Rb2 P2 113.16(13) . 1_445 ?
P2 Rb2 P2 98.67(10) 2_645 1_445 ?
S5 Rb3 S8 86.82(14) . 2_745 ?
S5 Rb3 S5 163.89(8) . 1_545 ?
S8 Rb3 S5 86.54(14) 2_745 1_545 ?
S5 Rb3 S3 65.80(11) . . ?
S8 Rb3 S3 152.62(18) 2_745 . ?
S5 Rb3 S3 119.80(11) 1_545 . ?
S5 Rb3 S1 121.60(11) . . ?
S8 Rb3 S1 150.99(18) 2_745 . ?
S5 Rb3 S1 64.52(11) 1_545 . ?
S3 Rb3 S1 56.09(6) . . ?
S5 Rb3 S6 54.31(11) . . ?
S8 Rb3 S6 90.76(14) 2_745 . ?
S5 Rb3 S6 111.12(11) 1_545 . ?
S3 Rb3 S6 73.56(16) . . ?
S1 Rb3 S6 101.10(17) . . ?
S5 Rb3 S7 110.92(10) . 1_545 ?
S8 Rb3 S7 89.98(14) 2_745 1_545 ?
S5 Rb3 S7 54.43(10) 1_545 1_545 ?
S3 Rb3 S7 99.34(17) . 1_545 ?
S1 Rb3 S7 75.18(16) . 1_545 ?
S6 Rb3 S7 56.76(5) . 1_545 ?
S5 Rb3 S1 69.60(11) . 2_655 ?
S8 Rb3 S1 68.92(14) 2_745 2_655 ?
S5 Rb3 S1 121.14(11) 1_545 2_655 ?
S3 Rb3 S1 99.81(19) . 2_655 ?
S1 Rb3 S1 123.47(10) . 2_655 ?
S6 Rb3 S1 121.35(16) . 2_655 ?
S7 Rb3 S1 158.89(16) 1_545 2_655 ?
S5 Rb3 S3 122.23(11) . 2_645 ?
S8 Rb3 S3 69.87(15) 2_745 2_645 ?
S5 Rb3 S3 68.71(10) 1_545 2_645 ?
S3 Rb3 S3 124.20(9) . 2_645 ?
S1 Rb3 S3 96.15(18) . 2_645 ?
S6 Rb3 S3 160.63(16) . 2_645 ?
S7 Rb3 S3 120.69(14) 1_545 2_645 ?
S1 Rb3 S3 52.85(5) 2_655 2_645 ?
S5 Rb3 S5 98.44(16) . 2_645 ?
S8 Rb3 S5 119.07(5) 2_745 2_645 ?
S5 Rb3 S5 97.62(14) 1_545 2_645 ?
S3 Rb3 S5 68.03(15) . 2_645 ?
S1 Rb3 S5 66.26(14) . 2_645 ?
S6 Rb3 S5 139.97(16) . 2_645 ?
S7 Rb3 S5 139.98(15) 1_545 2_645 ?
S1 Rb3 S5 57.21(13) 2_655 2_645 ?
S3 Rb3 S5 56.23(15) 2_645 2_645 ?
S5 Rb3 P1 92.08(12) . . ?
S8 Rb3 P1 164.34(6) 2_745 . ?
S5 Rb3 P1 90.38(12) 1_545 . ?
S3 Rb3 P1 30.27(14) . . ?
S1 Rb3 P1 30.83(15) . . ?
S6 Rb3 P1 76.04(14) . . ?
S7 Rb3 P1 75.82(14) 1_545 . ?
S1 Rb3 P1 125.16(15) 2_655 . ?
S3 Rb3 P1 123.03(15) 2_645 . ?
S5 Rb3 P1 76.54(4) 2_645 . ?
S5 Rb3 Rb2 82.97(6) . 1_655 ?
S8 Rb3 Rb2 48.61(4) 2_745 1_655 ?
S5 Rb3 Rb2 81.62(6) 1_545 1_655 ?
S3 Rb3 Rb2 123.07(14) . 1_655 ?
S1 Rb3 Rb2 123.41(13) . 1_655 ?
S6 Rb3 Rb2 49.77(12) . 1_655 ?
S7 Rb3 Rb2 48.27(12) 1_545 1_655 ?
S1 Rb3 Rb2 112.62(12) 2_655 1_655 ?
S3 Rb3 Rb2 112.66(13) 2_645 1_655 ?
S5 Rb3 Rb2 167.64(4) 2_645 1_655 ?
P1 Rb3 Rb2 115.75(4) . 1_655 ?
S4B Rb4 S4A 14.69(17) . . ?
S4B Rb4 S2 67.9(3) . 2_656 ?
S4A Rb4 S2 82.60(14) . 2_656 ?
S4B Rb4 S7 145.9(3) . 2_746 ?
S4A Rb4 S7 160.50(19) . 2_746 ?
S2 Rb4 S7 78.26(12) 2_656 2_746 ?
S4B Rb4 S2 81.0(3) . 2_646 ?
S4A Rb4 S2 66.42(14) . 2_646 ?
S2 Rb4 S2 147.73(6) 2_656 2_646 ?
S7 Rb4 S2 133.07(12) 2_746 2_646 ?
S4B Rb4 S8 130.7(3) . 2_746 ?
S4A Rb4 S8 130.98(15) . 2_746 ?
S2 Rb4 S8 97.35(14) 2_656 2_746 ?
S7 Rb4 S8 56.27(14) 2_746 2_746 ?
S2 Rb4 S8 96.43(14) 2_646 2_746 ?
S4B Rb4 S6 158.5(3) . 2_746 ?
S4A Rb4 S6 143.83(19) . 2_746 ?
S2 Rb4 S6 133.57(13) 2_656 2_746 ?
S7 Rb4 S6 55.41(5) 2_746 2_746 ?
S2 Rb4 S6 77.83(13) 2_646 2_746 ?
S8 Rb4 S6 56.29(14) 2_746 2_746 ?
S4B Rb4 P2 162.3(3) . 2_746 ?
S4A Rb4 P2 161.61(17) . 2_746 ?
S2 Rb4 P2 104.27(13) 2_656 2_746 ?
S7 Rb4 P2 33.40(13) 2_746 2_746 ?
S2 Rb4 P2 102.93(13) 2_646 2_746 ?
S8 Rb4 P2 32.22(4) 2_746 2_746 ?
S6 Rb4 P2 32.88(14) 2_746 2_746 ?
S4B Rb4 S6 60.7(3) . . ?
S4A Rb4 S6 67.77(19) . . ?
S2 Rb4 S6 59.94(11) 2_656 . ?
S7 Rb4 S6 98.93(16) 2_746 . ?
S2 Rb4 S6 112.31(11) 2_646 . ?
S8 Rb4 S6 151.07(18) 2_746 . ?
S6 Rb4 S6 125.04(9) 2_746 . ?
P2 Rb4 S6 130.49(15) 2_746 . ?
S4B Rb4 S7 68.1(3) . 1_545 ?
S4A Rb4 S7 60.11(18) . 1_545 ?
S2 Rb4 S7 112.89(12) 2_656 1_545 ?
S7 Rb4 S7 124.89(11) 2_746 1_545 ?
S2 Rb4 S7 59.70(11) 2_646 1_545 ?
S8 Rb4 S7 149.55(19) 2_746 1_545 ?
S6 Rb4 S7 97.60(17) 2_746 1_545 ?
P2 Rb4 S7 128.98(16) 2_746 1_545 ?
S6 Rb4 S7 55.00(5) . 1_545 ?
S4B Rb4 S1 65.5(3) . 2_656 ?
S4A Rb4 S1 72.95(17) . 2_656 ?
S2 Rb4 S1 54.65(10) 2_656 2_656 ?
S7 Rb4 S1 98.53(16) 2_746 2_656 ?
S2 Rb4 S1 105.11(10) 2_646 2_656 ?
S8 Rb4 S1 67.94(13) 2_746 2_656 ?
S6 Rb4 S1 123.99(17) 2_746 2_656 ?
P2 Rb4 S1 96.85(13) 2_746 2_656 ?
S6 Rb4 S1 105.84(18) . 2_656 ?
S7 Rb4 S1 132.97(15) 1_545 2_656 ?
S4B Rb4 S3 70.6(3) . 2_646 ?
S4A Rb4 S3 63.80(19) . 2_646 ?
S2 Rb4 S3 106.46(10) 2_656 2_646 ?
S7 Rb4 S3 125.59(17) 2_746 2_646 ?
S2 Rb4 S3 52.50(10) 2_646 2_646 ?
S8 Rb4 S3 69.49(14) 2_746 2_646 ?
S6 Rb4 S3 98.88(16) 2_746 2_646 ?
P2 Rb4 S3 97.81(13) 2_746 2_646 ?
S6 Rb4 S3 131.10(15) . 2_646 ?
S7 Rb4 S3 103.53(17) 1_545 2_646 ?
S1 Rb4 S3 53.61(5) 2_656 2_646 ?
P1 S1 Pr1 101.0(3) . 1_545 ?
P1 S1 Rb3 86.3(3) . . ?
Pr1 S1 Rb3 93.0(2) 1_545 . ?
P1 S1 Rb2 76.2(2) . . ?
Pr1 S1 Rb2 162.6(3) 1_545 . ?
Rb3 S1 Rb2 103.86(17) . . ?
P1 S1 Rb4 90.9(3) . 2_646 ?
Pr1 S1 Rb4 88.36(17) 1_545 2_646 ?
Rb3 S1 Rb4 177.0(2) . 2_646 ?
Rb2 S1 Rb4 74.57(16) . 2_646 ?
P1 S1 Rb3 150.5(3) . 2_645 ?
Pr1 S1 Rb3 106.74(17) 1_545 2_645 ?
Rb3 S1 Rb3 82.53(15) . 2_645 ?
Rb2 S1 Rb3 80.10(16) . 2_645 ?
Rb4 S1 Rb3 99.59(19) 2_646 2_645 ?
P1 S2 Pr1 92.40(9) . 2_646 ?
P1 S2 Rb2 79.50(8) . . ?
Pr1 S2 Rb2 171.88(7) 2_646 . ?
P1 S2 Rb4 99.6(3) . 2_646 ?
Pr1 S2 Rb4 101.12(18) 2_646 2_646 ?
Rb2 S2 Rb4 79.88(12) . 2_646 ?
P1 S2 Rb4 102.9(3) . 2_656 ?
Pr1 S2 Rb4 100.73(18) 2_646 2_656 ?
Rb2 S2 Rb4 81.81(12) . 2_656 ?
Rb4 S2 Rb4 147.73(6) 2_646 2_656 ?
P1 S3 Pr1 107.0(3) . . ?
P1 S3 Rb3 88.8(3) . . ?
Pr1 S3 Rb3 95.0(2) . . ?
P1 S3 Rb2 74.3(2) . . ?
Pr1 S3 Rb2 161.5(3) . . ?
Rb3 S3 Rb2 103.44(16) . . ?
P1 S3 Rb4 92.8(3) . 2_656 ?
Pr1 S3 Rb4 86.88(17) . 2_656 ?
Rb3 S3 Rb4 177.1(2) . 2_656 ?
Rb2 S3 Rb4 74.66(17) . 2_656 ?
P1 S3 Rb3 148.4(3) . 2_655 ?
Pr1 S3 Rb3 103.75(16) . 2_655 ?
Rb3 S3 Rb3 81.51(15) . 2_655 ?
Rb2 S3 Rb3 78.83(16) . 2_655 ?
Rb4 S3 Rb3 95.86(18) 2_656 2_655 ?
S4B S4A P1 79.7(17) . . ?
S4B S4A Pr1 78.8(15) . 2_646 ?
P1 S4A Pr1 90.3(3) . 2_646 ?
S4B S4A Pr1 159.4(17) . 1_545 ?
P1 S4A Pr1 93.2(3) . 1_545 ?
Pr1 S4A Pr1 120.8(3) 2_646 1_545 ?
S4B S4A Rb4 81.6(17) . . ?
P1 S4A Rb4 157.6(4) . . ?
Pr1 S4A Rb4 98.0(2) 2_646 . ?
Pr1 S4A Rb4 100.2(2) 1_545 . ?
S4A S4B P1 76.9(17) . . ?
S4A S4B Pr1 84.6(16) . 2_646 ?
P1 S4B Pr1 91.1(6) . 2_646 ?
S4A S4B Pr1 154.9(18) . . ?
P1 S4B Pr1 94.2(6) . . ?
Pr1 S4B Pr1 119.3(5) 2_646 . ?
S4A S4B Rb4 83.7(17) . . ?
P1 S4B Rb4 157.1(7) . . ?
Pr1 S4B Rb4 99.2(5) 2_646 . ?
Pr1 S4B Rb4 98.4(4) . . ?
P2 S5 Pr1 71.23(8) . . ?
P2 S5 Rb2 89.98(9) . 2_655 ?
Pr1 S5 Rb2 161.21(8) . 2_655 ?
P2 S5 Rb3 98.2(3) . . ?
Pr1 S5 Rb3 92.45(16) . . ?
Rb2 S5 Rb3 90.22(15) 2_655 . ?
P2 S5 Rb3 97.9(3) . 1_565 ?
Pr1 S5 Rb3 91.26(15) . 1_565 ?
Rb2 S5 Rb3 91.30(16) 2_655 1_565 ?
Rb3 S5 Rb3 163.89(8) . 1_565 ?
P2 S5 Rb3 169.92(10) . 2_655 ?
Pr1 S5 Rb3 98.69(5) . 2_655 ?
Rb2 S5 Rb3 100.09(5) 2_655 2_655 ?
Rb3 S5 Rb3 82.26(10) . 2_655 ?
Rb3 S5 Rb3 81.68(12) 1_565 2_655 ?
P2 S6 Pr1 76.9(2) . . ?
P2 S6 Rb2 92.6(3) . 1_655 ?
Pr1 S6 Rb2 164.3(3) . 1_655 ?
P2 S6 Rb4 75.9(2) . 2_756 ?
Pr1 S6 Rb4 106.73(18) . 2_756 ?
Rb2 S6 Rb4 81.38(17) 1_655 2_756 ?
P2 S6 Rb3 90.6(2) . . ?
Pr1 S6 Rb3 91.6(2) . . ?
Rb2 S6 Rb3 76.78(13) 1_655 . ?
Rb4 S6 Rb3 153.7(2) 2_756 . ?
P2 S6 Rb4 152.6(3) . . ?
Pr1 S6 Rb4 95.23(19) . . ?
Rb2 S6 Rb4 99.32(16) 1_655 . ?
Rb4 S6 Rb4 81.61(15) 2_756 . ?
Rb3 S6 Rb4 116.01(17) . . ?
P2 S7 Pr1 76.0(2) . . ?
P2 S7 Rb2 92.9(3) . 1_665 ?
Pr1 S7 Rb2 163.8(3) . 1_665 ?
P2 S7 Rb4 76.8(2) . 2_756 ?
Pr1 S7 Rb4 107.39(19) . 2_756 ?
Rb2 S7 Rb4 80.90(18) 1_665 2_756 ?
P2 S7 Rb3 91.0(3) . 1_565 ?
Pr1 S7 Rb3 90.6(2) . 1_565 ?
Rb2 S7 Rb3 77.67(15) 1_665 1_565 ?
Rb4 S7 Rb3 154.8(2) 2_756 1_565 ?
P2 S7 Rb4 152.7(3) . 1_565 ?
Pr1 S7 Rb4 94.6(2) . 1_565 ?
Rb2 S7 Rb4 100.45(16) 1_665 1_565 ?
Rb4 S7 Rb4 81.86(17) 2_756 1_565 ?
Rb3 S7 Rb4 114.99(16) 1_565 1_565 ?
P2 S8 Rb2 90.15(9) . 2_655 ?
P2 S8 Rb2 93.3(3) . 1_665 ?
Rb2 S8 Rb2 101.47(19) 2_655 1_665 ?
P2 S8 Rb3 171.39(11) . 2_755 ?
Rb2 S8 Rb3 81.24(5) 2_655 2_755 ?
Rb2 S8 Rb3 88.52(14) 1_665 2_755 ?
P2 S8 Rb2 92.6(3) . 1_655 ?
Rb2 S8 Rb2 99.61(17) 2_655 1_655 ?
Rb2 S8 Rb2 158.09(7) 1_665 1_655 ?
Rb3 S8 Rb2 88.88(13) 2_755 1_655 ?
P2 S8 Rb4 76.25(8) . 2_756 ?
Rb2 S8 Rb4 166.40(7) 2_655 2_756 ?
Rb2 S8 Rb4 79.88(11) 1_665 2_756 ?
Rb3 S8 Rb4 112.35(6) 2_755 2_756 ?
Rb2 S8 Rb4 81.03(13) 1_655 2_756 ?
S3 P1 S2 109.2(4) . . ?
S3 P1 S1 109.35(13) . . ?
S2 P1 S1 110.9(4) . . ?
S3 P1 S4A 118.1(4) . . ?
S2 P1 S4A 107.0(3) . . ?
S1 P1 S4A 102.0(4) . . ?
S3 P1 S4B 98.2(6) . . ?
S2 P1 S4B 105.4(5) . . ?
S1 P1 S4B 122.7(5) . . ?
S4A P1 S4B 23.4(3) . . ?
S3 P1 Rb2 74.0(3) . . ?
S2 P1 Rb2 67.63(8) . . ?
S1 P1 Rb2 71.1(2) . . ?
S4A P1 Rb2 167.8(4) . . ?
S4B P1 Rb2 166.1(5) . . ?
S3 P1 Rb3 60.9(2) . . ?
S2 P1 Rb3 161.68(11) . . ?
S1 P1 Rb3 62.9(2) . . ?
S4A P1 Rb3 91.3(2) . . ?
S4B P1 Rb3 91.8(4) . . ?
Rb2 P1 Rb3 94.24(5) . . ?
S8 P2 S5 117.61(13) . . ?
S8 P2 S6 112.4(4) . . ?
S5 P2 S6 104.1(3) . . ?
S8 P2 S7 110.4(4) . . ?
S5 P2 S7 104.9(4) . . ?
S6 P2 S7 106.58(12) . . ?
S8 P2 Pr1 171.25(11) . . ?
S5 P2 Pr1 71.10(8) . . ?
S6 P2 Pr1 64.1(2) . . ?
S7 P2 Pr1 64.7(2) . . ?
S8 P2 Rb4 71.53(8) . 2_756 ?
S5 P2 Rb4 170.84(10) . 2_756 ?
S6 P2 Rb4 71.2(2) . 2_756 ?
S7 P2 Rb4 69.7(2) . 2_756 ?
Pr1 P2 Rb4 99.75(5) . 2_756 ?
S8 P2 Rb2 59.04(8) . 2_655 ?
S5 P2 Rb2 58.58(8) . 2_655 ?
S6 P2 Rb2 126.4(3) . 2_655 ?
S7 P2 Rb2 126.5(3) . 2_655 ?
Pr1 P2 Rb2 129.68(6) . 2_655 ?
Rb4 P2 Rb2 130.57(6) 2_756 2_655 ?
S8 P2 Rb2 57.1(3) . 1_665 ?
S5 P2 Rb2 112.9(3) . 1_665 ?
S6 P2 Rb2 142.0(2) . 1_665 ?
S7 P2 Rb2 56.5(2) . 1_665 ?
Pr1 P2 Rb2 120.07(16) . 1_665 ?
Rb4 P2 Rb2 70.89(9) 2_756 1_665 ?
Rb2 P2 Rb2 82.18(9) 2_655 1_665 ?

loop_
_geom_bond_atom_site_label_1
_geom_bond_atom_site_label_2
_geom_bond_distance
_geom_bond_site_symmetry_2
_geom_bond_publ_flag
Pr1 S2 2.8916(19) 2_656 ?
Pr1 S4B 2.897(16) 2_656 ?
Pr1 S3 2.912(7) . ?
Pr1 S6 2.918(7) . ?
Pr1 S1 2.924(7) 1_565 ?
Pr1 S4A 2.940(8) 2_656 ?
Pr1 S7 2.942(7) . ?
Pr1 S5 3.156(2) . ?
Pr1 P2 3.1587(19) . ?
Pr1 S4A 3.167(7) 1_565 ?
Pr1 S4B 3.253(16) . ?
Pr1 Rb3 4.718(3) 1_565 ?
Rb2 S5 3.336(2) 2_645 ?
Rb2 S8 3.352(2) 2_645 ?
Rb2 S7 3.373(7) 1_445 ?
Rb2 S8 3.398(8) 1_445 ?
Rb2 S2 3.460(2) . ?
Rb2 S6 3.463(7) 1_455 ?
Rb2 S8 3.489(9) 1_455 ?
Rb2 S1 3.584(7) . ?
Rb2 S3 3.673(8) . ?
Rb2 P1 3.679(2) . ?
Rb2 P2 3.909(2) 2_645 ?
Rb2 P2 4.041(6) 1_445 ?
Rb3 S5 3.390(9) . ?
Rb3 S8 3.430(2) 2_745 ?
Rb3 S5 3.438(9) 1_545 ?
Rb3 S3 3.481(8) . ?
Rb3 S1 3.551(8) . ?
Rb3 S6 3.644(7) . ?
Rb3 S7 3.659(8) 1_545 ?
Rb3 S1 3.816(7) 2_655 ?
Rb3 S3 3.949(7) 2_645 ?
Rb3 S5 3.973(2) 2_645 ?
Rb3 P1 3.983(2) . ?
Rb4 S4B 3.290(17) . ?
Rb4 S4A 3.306(9) . ?
Rb4 S2 3.503(8) 2_656 ?
Rb4 S7 3.515(8) 2_746 ?
Rb4 S2 3.535(8) 2_646 ?
Rb4 S8 3.562(2) 2_746 ?
Rb4 S6 3.562(8) 2_746 ?
Rb4 P2 3.648(2) 2_746 ?
Rb4 S6 3.746(7) . ?
Rb4 S7 3.772(7) 1_545 ?
Rb4 S1 3.790(8) 2_656 ?
Rb4 S3 3.876(9) 2_646 ?
S1 P1 2.045(9) . ?
S2 P1 2.031(3) . ?
S3 P1 2.008(9) . ?
S4A S4B 0.843(10) . ?
S4A P1 2.067(9) . ?
S4B P1 2.088(17) . ?
S5 P2 2.039(3) . ?
S6 P2 2.042(9) . ?
S7 P2 2.062(8) . ?
S8 P2 2.002(3) . ?
